data_2229478
loop_
_publ_author_name
'Abdul Muthalib, Amirah Faizah'
'Baba, Ibrahim'
'Mohamed Tahir, Mohamed Ibrahim'
'Tiekink, Edward R. T.'

_publ_section_title
;
 Di-<i>tert</i>-butylchlorido(<i>N</i>,<i>N</i>-dibenzyldithiocarbamato)tin(IV)
;
_journal_coeditor_code PK2305
_journal_issue 3
_journal_name_full 'Acta Crystallographica Section E'
_journal_page_first m386
_journal_paper_doi 10.1107/S1600536811006866
_journal_volume 67
_journal_year 2011
_chemical_formula_iupac '[Sn (C4 H9)2 (C15 H14 N S2) Cl]'
_chemical_formula_moiety 'C23 H32 Cl N S2 Sn'
_chemical_formula_sum 'C23 H32 Cl N S2 Sn'
_chemical_formula_weight 540.76
_chemical_name_systematic
;
Di-<i>tert</i>-butylchlorido(<i>N</i>,<i>N</i>-dibenzyldithiocarbamato)tin(IV)
;
_space_group_IT_number 4
_symmetry_cell_setting monoclinic
_symmetry_space_group_name_Hall 'P 2yb'
_symmetry_space_group_name_H-M 'P 1 21 1'
_atom_sites_solution_hydrogens geom
_atom_sites_solution_primary direct
_atom_sites_solution_secondary difmap
_audit_creation_method SHELXL-97
_cell_angle_alpha 90
_cell_angle_beta 102.759(2)
_cell_angle_gamma 90
_cell_formula_units_Z 2
_cell_length_a 9.0600(2)
_cell_length_b 10.9238(2)
_cell_length_c 12.7845(3)
_cell_measurement_reflns_used 10382
_cell_measurement_temperature 150(2)
_cell_measurement_theta_max 29.0
_cell_measurement_theta_min 2.0
_cell_volume 1234.03(5)
_computing_cell_refinement 'CrysAlis PRO (Oxford Diffraction, 2010)'
_computing_data_collection 'CrysAlis PRO (Oxford Diffraction, 2010)'
_computing_data_reduction 'CrysAlis PRO (Oxford Diffraction, 2010)'
_computing_molecular_graphics 'ORTEP-3 (Farrugia, 1997)'
_computing_publication_material 'publCIF (Westrip, 2010)'
_computing_structure_refinement 'SHELXL97 (Sheldrick, 2008)'
_computing_structure_solution 'SHELXS97 (Sheldrick, 2008)'
_diffrn_ambient_temperature 150(2)
_diffrn_detector_area_resol_mean 16.1952
_diffrn_measured_fraction_theta_full 0.986
_diffrn_measured_fraction_theta_max 0.986
_diffrn_measurement_device_type 'Oxford Diffraction Xcaliber Eos Gemini'
_diffrn_measurement_method \w
_diffrn_radiation_monochromator graphite
_diffrn_radiation_source 'fine-focus sealed tube'
_diffrn_radiation_type MoK\a
_diffrn_radiation_wavelength 0.71073
_diffrn_reflns_av_R_equivalents 0.046
_diffrn_reflns_av_sigmaI/netI 0.048
_diffrn_reflns_limit_h_max 11
_diffrn_reflns_limit_h_min -11
_diffrn_reflns_limit_k_max 13
_diffrn_reflns_limit_k_min -14
_diffrn_reflns_limit_l_max 16
_diffrn_reflns_limit_l_min -16
_diffrn_reflns_number 15537
_diffrn_reflns_theta_full 27.5
_diffrn_reflns_theta_max 27.5
_diffrn_reflns_theta_min 2.3
_diffrn_standards_number 0
_exptl_absorpt_coefficient_mu 1.322
_exptl_absorpt_correction_T_max 0.924
_exptl_absorpt_correction_T_min 0.820
_exptl_absorpt_correction_type multi-scan
_exptl_absorpt_process_details '(CrysAlis PRO; Oxford Diffraction, 2010)'
_exptl_crystal_colour colourless
_exptl_crystal_density_diffrn 1.455
_exptl_crystal_density_method 'not measured'
_exptl_crystal_description prism
_exptl_crystal_F_000 552
_exptl_crystal_size_max 0.26
_exptl_crystal_size_mid 0.15
_exptl_crystal_size_min 0.06
_refine_diff_density_max 0.78
_refine_diff_density_min -0.66
_refine_ls_abs_structure_details 'Flack (1983), 2497 Friedel pairs'
_refine_ls_abs_structure_Flack -0.035(18)
_refine_ls_extinction_method none
_refine_ls_goodness_of_fit_ref 1.046
_refine_ls_hydrogen_treatment constr
_refine_ls_matrix_type full
_refine_ls_number_parameters 259
_refine_ls_number_reflns 5443
_refine_ls_number_restraints 1
_refine_ls_restrained_S_all 1.046
_refine_ls_R_factor_all 0.0359
_refine_ls_R_factor_gt 0.0317
_refine_ls_shift/su_max 0.001
_refine_ls_shift/su_mean 0.000
_refine_ls_structure_factor_coef Fsqd
_refine_ls_weighting_details 'calc w=1/[\s^2^(Fo^2^)+(0.0329P)^2^] where P=(Fo^2^+2Fc^2^)/3'
_refine_ls_weighting_scheme calc
_refine_ls_wR_factor_gt 0.0689
_refine_ls_wR_factor_ref 0.0718
_reflns_number_gt 5087
_reflns_number_total 5443
_reflns_threshold_expression I>2\s(I)
_cod_data_source_file pk2305.cif
_cod_data_source_block I
_cod_original_sg_symbol_H-M 'P 21'
_cod_database_code 2229478
_cod_database_fobs_code 2229478

loop_
_symmetry_equiv_pos_as_xyz
'x, y, z'
'-x, y+1/2, -z'

loop_
_atom_site_type_symbol
_atom_site_label
_atom_site_fract_x
_atom_site_fract_y
_atom_site_fract_z
_atom_site_U_iso_or_equiv
_atom_site_adp_type
_atom_site_calc_flag
_atom_site_refinement_flags
_atom_site_occupancy
_atom_site_disorder_assembly
_atom_site_disorder_group
Sn Sn 0.25541(2) 0.701510(17) 0.187046(15) 0.02052(7) Uani d . 1 . .
Cl Cl1 0.25531(12) 0.53028(10) 0.31609(8) 0.0317(2) Uani d . 1 . .
S S1 0.30831(12) 0.83033(9) 0.35137(8) 0.0254(2) Uani d . 1 . .
S S2 0.30370(12) 0.94068(9) 0.14035(8) 0.0306(2) Uani d . 1 . .
N N1 0.3893(3) 1.0614(3) 0.3258(2) 0.0234(6) Uani d . 1 . .
C C1 0.3381(4) 0.9583(3) 0.2768(3) 0.0238(8) Uani d . 1 . .
C C2 0.4241(4) 1.0768(3) 0.4447(3) 0.0238(8) Uani d . 1 . .
H H2A 0.5187 1.1245 0.4670 0.029 Uiso calc R 1 . .
H H2B 0.4411 0.9952 0.4791 0.029 Uiso calc R 1 . .
C C3 0.2986(5) 1.1410(4) 0.4836(4) 0.0242(10) Uani d . 1 . .
C C4 0.2986(6) 1.2679(4) 0.4919(4) 0.0280(11) Uani d . 1 . .
H H4 0.3768 1.3142 0.4720 0.034 Uiso calc R 1 . .
C C5 0.1848(6) 1.3273(5) 0.5292(4) 0.0354(12) Uani d . 1 . .
H H5 0.1847 1.4141 0.5342 0.043 Uiso calc R 1 . .
C C6 0.0719(7) 1.2598(5) 0.5588(4) 0.0389(13) Uani d . 1 . .
H H6 -0.0061 1.3007 0.5841 0.047 Uiso calc R 1 . .
C C7 0.0709(6) 1.1341(6) 0.5523(4) 0.0409(13) Uani d . 1 . .
H H7 -0.0061 1.0881 0.5740 0.049 Uiso calc R 1 . .
C C8 0.1841(6) 1.0751(5) 0.5135(4) 0.0325(11) Uani d . 1 . .
H H8 0.1827 0.9884 0.5074 0.039 Uiso calc R 1 . .
C C9 0.4247(4) 1.1692(3) 0.2665(3) 0.0295(9) Uani d . 1 . .
H H9A 0.3846 1.2436 0.2948 0.035 Uiso calc R 1 . .
H H9B 0.3737 1.1610 0.1899 0.035 Uiso calc R 1 . .
C C10 0.5930(4) 1.1841(4) 0.2756(3) 0.0268(9) Uani d . 1 . .
C C11 0.6844(5) 1.0857(4) 0.2644(4) 0.0343(11) Uani d . 1 . .
H H11 0.6415 1.0061 0.2527 0.041 Uiso calc R 1 . .
C C12 0.8369(6) 1.1017(5) 0.2698(4) 0.0401(12) Uani d . 1 . .
H H12 0.8984 1.0328 0.2634 0.048 Uiso calc R 1 . .
C C13 0.9007(5) 1.2160(6) 0.2844(3) 0.0426(12) Uani d . 1 . .
H H13 1.0054 1.2268 0.2864 0.051 Uiso calc R 1 . .
C C14 0.8115(6) 1.3152(5) 0.2963(4) 0.0426(13) Uani d . 1 . .
H H14 0.8549 1.3947 0.3062 0.051 Uiso calc R 1 . .
C C15 0.6585(6) 1.2997(4) 0.2939(4) 0.0347(11) Uani d . 1 . .
H H15 0.5986 1.3680 0.3047 0.042 Uiso calc R 1 . .
C C16 0.4451(4) 0.6314(3) 0.1240(3) 0.0264(8) Uani d . 1 . .
C C17 0.4057(5) 0.5006(4) 0.0873(4) 0.0399(11) Uani d . 1 . .
H H17A 0.3221 0.5014 0.0239 0.060 Uiso calc R 1 . .
H H17B 0.3754 0.4548 0.1451 0.060 Uiso calc R 1 . .
H H17C 0.4943 0.4615 0.0694 0.060 Uiso calc R 1 . .
C C18 0.4710(4) 0.7083(6) 0.0303(3) 0.0384(9) Uani d . 1 . .
H H18A 0.5510 0.6709 0.0003 0.058 Uiso calc R 1 . .
H H18B 0.5016 0.7912 0.0553 0.058 Uiso calc R 1 . .
H H18C 0.3772 0.7122 -0.0252 0.058 Uiso calc R 1 . .
C C19 0.5852(4) 0.6347(4) 0.2167(3) 0.0345(10) Uani d . 1 . .
H H19A 0.6711 0.5977 0.1934 0.052 Uiso calc R 1 . .
H H19B 0.5646 0.5887 0.2778 0.052 Uiso calc R 1 . .
H H19C 0.6092 0.7198 0.2381 0.052 Uiso calc R 1 . .
C C20 0.0212(3) 0.6974(5) 0.0950(2) 0.0256(6) Uani d . 1 . .
C C21 -0.0476(5) 0.5706(4) 0.1105(4) 0.0349(11) Uani d . 1 . .
H H21A -0.0504 0.5597 0.1861 0.052 Uiso calc R 1 . .
H H21B 0.0147 0.5061 0.0889 0.052 Uiso calc R 1 . .
H H21C -0.1506 0.5657 0.0663 0.052 Uiso calc R 1 . .
C C22 0.0276(4) 0.7156(5) -0.0218(3) 0.0379(10) Uani d . 1 . .
H H22A -0.0755 0.7231 -0.0655 0.057 Uiso calc R 1 . .
H H22B 0.0776 0.6451 -0.0464 0.057 Uiso calc R 1 . .
H H22C 0.0846 0.7902 -0.0288 0.057 Uiso calc R 1 . .
C C23 -0.0699(5) 0.7973(4) 0.1328(4) 0.0368(11) Uani d . 1 . .
H H23A -0.0221 0.8767 0.1269 0.055 Uiso calc R 1 . .
H H23B -0.0737 0.7824 0.2078 0.055 Uiso calc R 1 . .
H H23C -0.1729 0.7975 0.0883 0.055 Uiso calc R 1 . .

loop_
_atom_site_aniso_label
_atom_site_aniso_U_11
_atom_site_aniso_U_22
_atom_site_aniso_U_33
_atom_site_aniso_U_12
_atom_site_aniso_U_13
_atom_site_aniso_U_23
Sn 0.02131(11) 0.01858(11) 0.02188(12) -0.00037(13) 0.00521(8) -0.00032(13)
Cl1 0.0404(6) 0.0249(5) 0.0314(6) 0.0007(4) 0.0112(5) 0.0098(4)
S1 0.0309(5) 0.0229(5) 0.0229(5) -0.0029(4) 0.0071(4) -0.0003(4)
S2 0.0448(6) 0.0238(5) 0.0221(5) -0.0044(4) 0.0052(4) 0.0002(4)
N1 0.0296(16) 0.0181(14) 0.0230(16) -0.0007(13) 0.0071(13) -0.0008(12)
C1 0.0210(17) 0.0223(19) 0.027(2) 0.0001(15) 0.0031(15) 0.0009(15)
C2 0.0272(19) 0.0202(18) 0.0226(19) 0.0006(15) 0.0026(16) -0.0022(15)
C3 0.029(2) 0.020(2) 0.022(2) -0.0015(19) 0.0013(19) -0.0019(18)
C4 0.031(3) 0.027(2) 0.025(2) -0.004(2) 0.004(2) 0.000(2)
C5 0.047(3) 0.027(2) 0.031(3) 0.018(2) 0.005(2) -0.0026(19)
C6 0.042(3) 0.051(3) 0.026(3) 0.015(3) 0.011(2) -0.004(2)
C7 0.032(3) 0.059(4) 0.033(3) -0.005(3) 0.010(2) -0.005(3)
C8 0.039(3) 0.032(2) 0.026(2) 0.000(2) 0.007(2) -0.003(2)
C9 0.040(2) 0.020(2) 0.027(2) 0.0029(14) 0.0044(17) 0.0019(13)
C10 0.0390(19) 0.021(2) 0.0202(17) -0.0046(18) 0.0064(14) 0.0024(16)
C11 0.041(3) 0.023(2) 0.040(3) -0.0027(19) 0.013(2) -0.005(2)
C12 0.043(3) 0.041(3) 0.038(3) 0.001(2) 0.014(2) -0.008(2)
C13 0.042(2) 0.059(3) 0.028(2) -0.018(3) 0.0092(17) -0.001(3)
C14 0.052(3) 0.031(2) 0.044(3) -0.020(2) 0.010(2) -0.002(2)
C15 0.046(3) 0.023(2) 0.033(3) -0.005(2) 0.005(2) 0.0005(18)
C16 0.0282(19) 0.0257(19) 0.028(2) 0.0031(16) 0.0110(17) -0.0038(16)
C17 0.044(3) 0.028(2) 0.049(3) 0.0033(19) 0.015(2) -0.0148(19)
C18 0.0387(19) 0.049(2) 0.032(2) 0.008(3) 0.0173(16) -0.001(3)
C19 0.025(2) 0.038(2) 0.042(3) 0.0033(18) 0.0096(18) 0.000(2)
C20 0.0210(14) 0.0275(16) 0.0262(16) 0.000(2) 0.0010(12) -0.001(2)
C21 0.029(2) 0.030(2) 0.043(3) -0.0082(19) 0.0025(19) -0.004(2)
C22 0.0338(19) 0.048(3) 0.031(2) -0.001(2) 0.0042(15) -0.004(2)
C23 0.028(2) 0.034(3) 0.045(3) 0.0035(19) 0.000(2) -0.001(2)

loop_
_atom_type_symbol
_atom_type_description
_atom_type_scat_dispersion_real
_atom_type_scat_dispersion_imag
_atom_type_scat_source
C C 0.0033 0.0016 'International Tables Vol C Tables 4.2.6.8 and 6.1.1.4'
H H 0.0000 0.0000 'International Tables Vol C Tables 4.2.6.8 and 6.1.1.4'
Cl Cl 0.1484 0.1585 'International Tables Vol C Tables 4.2.6.8 and 6.1.1.4'
N N 0.0061 0.0033 'International Tables Vol C Tables 4.2.6.8 and 6.1.1.4'
S S 0.1246 0.1234 'International Tables Vol C Tables 4.2.6.8 and 6.1.1.4'
Sn Sn -0.6537 1.4246 'International Tables Vol C Tables 4.2.6.8 and 6.1.1.4'

loop_
_geom_angle_atom_site_label_1
_geom_angle_atom_site_label_2
_geom_angle_atom_site_label_3
_geom_angle_site_symmetry_1
_geom_angle_site_symmetry_3
_geom_angle
_geom_angle_publ_flag
C20 Sn C16 . . 122.78(14) ?
C20 Sn S1 . . 116.70(11) ?
C16 Sn S1 . . 119.21(10) ?
C20 Sn Cl1 . . 101.46(13) ?
C16 Sn Cl1 . . 95.51(10) ?
S1 Sn Cl1 . . 83.90(4) ?
C20 Sn S2 . . 94.87(14) ?
C16 Sn S2 . . 94.43(10) ?
S1 Sn S2 . . 68.51(3) ?
Cl1 Sn S2 . . 152.09(3) ?
C1 S1 Sn . . 90.91(13) ?
C1 S2 Sn . . 83.51(12) ?
C1 N1 C9 . . 122.1(3) ?
C1 N1 C2 . . 123.5(3) ?
C9 N1 C2 . . 114.4(3) ?
N1 C1 S2 . . 122.9(3) ?
N1 C1 S1 . . 120.3(3) ?
S2 C1 S1 . . 116.8(2) ?
N1 C2 C3 . . 112.5(3) ?
N1 C2 H2A . . 109.1 ?
C3 C2 H2A . . 109.1 ?
N1 C2 H2B . . 109.1 ?
C3 C2 H2B . . 109.1 ?
H2A C2 H2B . . 107.8 ?
C8 C3 C4 . . 119.0(5) ?
C8 C3 C2 . . 120.9(4) ?
C4 C3 C2 . . 120.1(5) ?
C5 C4 C3 . . 120.3(5) ?
C5 C4 H4 . . 119.8 ?
C3 C4 H4 . . 119.8 ?
C6 C5 C4 . . 119.7(5) ?
C6 C5 H5 . . 120.1 ?
C4 C5 H5 . . 120.1 ?
C7 C6 C5 . . 120.7(6) ?
C7 C6 H6 . . 119.6 ?
C5 C6 H6 . . 119.6 ?
C6 C7 C8 . . 119.3(6) ?
C6 C7 H7 . . 120.4 ?
C8 C7 H7 . . 120.4 ?
C3 C8 C7 . . 120.9(5) ?
C3 C8 H8 . . 119.6 ?
C7 C8 H8 . . 119.6 ?
N1 C9 C10 . . 112.1(3) ?
N1 C9 H9A . . 109.2 ?
C10 C9 H9A . . 109.2 ?
N1 C9 H9B . . 109.2 ?
C10 C9 H9B . . 109.2 ?
H9A C9 H9B . . 107.9 ?
C11 C10 C15 . . 118.6(4) ?
C11 C10 C9 . . 121.7(4) ?
C15 C10 C9 . . 119.7(4) ?
C12 C11 C10 . . 120.8(4) ?
C12 C11 H11 . . 119.6 ?
C10 C11 H11 . . 119.6 ?
C13 C12 C11 . . 120.6(5) ?
C13 C12 H12 . . 119.7 ?
C11 C12 H12 . . 119.7 ?
C12 C13 C14 . . 119.3(4) ?
C12 C13 H13 . . 120.3 ?
C14 C13 H13 . . 120.3 ?
C13 C14 C15 . . 120.5(4) ?
C13 C14 H14 . . 119.7 ?
C15 C14 H14 . . 119.7 ?
C14 C15 C10 . . 120.0(4) ?
C14 C15 H15 . . 120.0 ?
C10 C15 H15 . . 120.0 ?
C17 C16 C18 . . 110.0(4) ?
C17 C16 C19 . . 111.0(3) ?
C18 C16 C19 . . 110.5(3) ?
C17 C16 Sn . . 107.0(3) ?
C18 C16 Sn . . 111.5(3) ?
C19 C16 Sn . . 106.9(2) ?
C16 C17 H17A . . 109.5 ?
C16 C17 H17B . . 109.5 ?
H17A C17 H17B . . 109.5 ?
C16 C17 H17C . . 109.5 ?
H17A C17 H17C . . 109.5 ?
H17B C17 H17C . . 109.5 ?
C16 C18 H18A . . 109.5 ?
C16 C18 H18B . . 109.5 ?
H18A C18 H18B . . 109.5 ?
C16 C18 H18C . . 109.5 ?
H18A C18 H18C . . 109.5 ?
H18B C18 H18C . . 109.5 ?
C16 C19 H19A . . 109.5 ?
C16 C19 H19B . . 109.5 ?
H19A C19 H19B . . 109.5 ?
C16 C19 H19C . . 109.5 ?
H19A C19 H19C . . 109.5 ?
H19B C19 H19C . . 109.5 ?
C23 C20 C22 . . 111.2(4) ?
C23 C20 C21 . . 109.9(3) ?
C22 C20 C21 . . 110.3(4) ?
C23 C20 Sn . . 110.3(3) ?
C22 C20 Sn . . 106.5(2) ?
C21 C20 Sn . . 108.6(3) ?
C20 C21 H21A . . 109.5 ?
C20 C21 H21B . . 109.5 ?
H21A C21 H21B . . 109.5 ?
C20 C21 H21C . . 109.5 ?
H21A C21 H21C . . 109.5 ?
H21B C21 H21C . . 109.5 ?
C20 C22 H22A . . 109.5 ?
C20 C22 H22B . . 109.5 ?
H22A C22 H22B . . 109.5 ?
C20 C22 H22C . . 109.5 ?
H22A C22 H22C . . 109.5 ?
H22B C22 H22C . . 109.5 ?
C20 C23 H23A . . 109.5 ?
C20 C23 H23B . . 109.5 ?
H23A C23 H23B . . 109.5 ?
C20 C23 H23C . . 109.5 ?
H23A C23 H23C . . 109.5 ?
H23B C23 H23C . . 109.5 ?

loop_
_geom_bond_atom_site_label_1
_geom_bond_atom_site_label_2
_geom_bond_site_symmetry_2
_geom_bond_distance
_geom_bond_publ_flag
Sn Cl1 . 2.4942(9) y
Sn S1 . 2.4857(10) y
Sn S2 . 2.7366(10) y
Sn C16 . 2.191(4) y
Sn C20 . 2.188(3) y
S1 C1 . 1.746(4) y
S2 C1 . 1.714(4) y
N1 C1 . 1.321(5) ?
N1 C9 . 1.474(5) ?
N1 C2 . 1.493(4) ?
C2 C3 . 1.510(6) ?
C2 H2A . 0.9900 ?
C2 H2B . 0.9900 ?
C3 C8 . 1.384(6) ?
C3 C4 . 1.390(4) ?
C4 C5 . 1.389(6) ?
C4 H4 . 0.9500 ?
C5 C6 . 1.381(8) ?
C5 H5 . 0.9500 ?
C6 C7 . 1.376(5) ?
C6 H6 . 0.9500 ?
C7 C8 . 1.392(7) ?
C7 H7 . 0.9500 ?
C8 H8 . 0.9500 ?
C9 C10 . 1.512(5) ?
C9 H9A . 0.9900 ?
C9 H9B . 0.9900 ?
C10 C11 . 1.383(6) ?
C10 C15 . 1.394(6) ?
C11 C12 . 1.380(7) ?
C11 H11 . 0.9500 ?
C12 C13 . 1.372(7) ?
C12 H12 . 0.9500 ?
C13 C14 . 1.380(8) ?
C13 H13 . 0.9500 ?
C14 C15 . 1.389(8) ?
C14 H14 . 0.9500 ?
C15 H15 . 0.9500 ?
C16 C17 . 1.521(5) ?
C16 C18 . 1.524(6) ?
C16 C19 . 1.533(6) ?
C17 H17A . 0.9800 ?
C17 H17B . 0.9800 ?
C17 H17C . 0.9800 ?
C18 H18A . 0.9800 ?
C18 H18B . 0.9800 ?
C18 H18C . 0.9800 ?
C19 H19A . 0.9800 ?
C19 H19B . 0.9800 ?
C19 H19C . 0.9800 ?
C20 C23 . 1.510(6) ?
C20 C22 . 1.519(5) ?
C20 C21 . 1.550(6) ?
C21 H21A . 0.9800 ?
C21 H21B . 0.9800 ?
C21 H21C . 0.9800 ?
C22 H22A . 0.9800 ?
C22 H22B . 0.9800 ?
C22 H22C . 0.9800 ?
C23 H23A . 0.9800 ?
C23 H23B . 0.9800 ?
C23 H23C . 0.9800 ?

loop_
_geom_torsion_atom_site_label_1
_geom_torsion_atom_site_label_2
_geom_torsion_atom_site_label_3
_geom_torsion_atom_site_label_4
_geom_torsion_site_symmetry_1
_geom_torsion_site_symmetry_2
_geom_torsion_site_symmetry_3
_geom_torsion_site_symmetry_4
_geom_torsion
_geom_torsion_publ_flag
C20 Sn S1 C1 . . . . -87.69(18) ?
C16 Sn S1 C1 . . . . 79.62(17) ?
Cl1 Sn S1 C1 . . . . 172.53(12) ?
S2 Sn S1 C1 . . . . -3.20(12) ?
C20 Sn S2 C1 . . . . 120.10(15) ?
C16 Sn S2 C1 . . . . -116.43(16) ?
S1 Sn S2 C1 . . . . 3.28(12) ?
Cl1 Sn S2 C1 . . . . -5.82(15) ?
C9 N1 C1 S2 . . . . -1.6(5) ?
C2 N1 C1 S2 . . . . -178.1(3) ?
C9 N1 C1 S1 . . . . 176.3(3) ?
C2 N1 C1 S1 . . . . -0.2(5) ?
Sn S2 C1 N1 . . . . 173.1(3) ?
Sn S2 C1 S1 . . . . -4.87(18) ?
Sn S1 C1 N1 . . . . -172.7(3) ?
Sn S1 C1 S2 . . . . 5.3(2) ?
C1 N1 C2 C3 . . . . -99.7(4) ?
C9 N1 C2 C3 . . . . 83.5(4) ?
N1 C2 C3 C8 . . . . 91.7(5) ?
N1 C2 C3 C4 . . . . -89.6(5) ?
C8 C3 C4 C5 . . . . -0.3(9) ?
C2 C3 C4 C5 . . . . -179.0(3) ?
C3 C4 C5 C6 . . . . 0.5(8) ?
C4 C5 C6 C7 . . . . 0.2(9) ?
C5 C6 C7 C8 . . . . -1.1(10) ?
C4 C3 C8 C7 . . . . -0.6(8) ?
C2 C3 C8 C7 . . . . 178.1(4) ?
C6 C7 C8 C3 . . . . 1.3(9) ?
C1 N1 C9 C10 . . . . -102.5(4) ?
C2 N1 C9 C10 . . . . 74.3(4) ?
N1 C9 C10 C11 . . . . 44.6(5) ?
N1 C9 C10 C15 . . . . -136.6(4) ?
C15 C10 C11 C12 . . . . -0.7(6) ?
C9 C10 C11 C12 . . . . 178.1(4) ?
C10 C11 C12 C13 . . . . -1.3(7) ?
C11 C12 C13 C14 . . . . 1.5(7) ?
C12 C13 C14 C15 . . . . 0.2(7) ?
C13 C14 C15 C10 . . . . -2.3(7) ?
C11 C10 C15 C14 . . . . 2.5(6) ?
C9 C10 C15 C14 . . . . -176.3(4) ?
C20 Sn C16 C17 . . . . -53.6(3) ?
S1 Sn C16 C17 . . . . 139.9(2) ?
Cl1 Sn C16 C17 . . . . 53.8(3) ?
S2 Sn C16 C17 . . . . -152.3(3) ?
C20 Sn C16 C18 . . . . 66.6(3) ?
S1 Sn C16 C18 . . . . -99.9(3) ?
Cl1 Sn C16 C18 . . . . 174.0(3) ?
S2 Sn C16 C18 . . . . -32.1(3) ?
C20 Sn C16 C19 . . . . -172.6(3) ?
S1 Sn C16 C19 . . . . 20.9(3) ?
Cl1 Sn C16 C19 . . . . -65.1(3) ?
S2 Sn C16 C19 . . . . 88.7(3) ?
C16 Sn C20 C23 . . . . -154.4(3) ?
S1 Sn C20 C23 . . . . 12.4(3) ?
Cl1 Sn C20 C23 . . . . 101.3(3) ?
S2 Sn C20 C23 . . . . -55.9(3) ?
C16 Sn C20 C22 . . . . -33.6(5) ?
S1 Sn C20 C22 . . . . 133.2(3) ?
Cl1 Sn C20 C22 . . . . -137.9(4) ?
S2 Sn C20 C22 . . . . 64.9(4) ?
C16 Sn C20 C21 . . . . 85.1(3) ?
S1 Sn C20 C21 . . . . -108.0(3) ?
Cl1 Sn C20 C21 . . . . -19.2(3) ?
S2 Sn C20 C21 . . . . -176.4(2) ?
